data_7028919
loop_
_publ_author_name
'Hohloch, Stephan'
'Schweinfurth, David'
'Sommer, Michael G.'
'Weisser, Fritz'
'Deibel, Naina'
'Ehret, Fabian'
'Sarkar, Biprajit'

_publ_section_title
;
 The redox series [Ru(bpy)2(L)](n), n = +3, +2, +1, 0, with L =
 bipyridine, &quot;click&quot; derived pyridyl-triazole or bis-triazole: a
 combined structural, electrochemical, spectroelectrochemical and DFT
 investigation.
;
_journal_issue 11
_journal_name_full 'Dalton transactions (Cambridge, England : 2003)'
_journal_page_first 4437
_journal_page_last 4450
_journal_paper_doi 10.1039/c3dt52898g
_journal_volume 43
_journal_year 2014
_chemical_formula_sum 'C39 H28 Cl4 F6 N10 O8 Ru'
_chemical_formula_weight 1121.58
_chemical_name_systematic
;
?
;
_space_group_IT_number 2
_symmetry_cell_setting triclinic
_symmetry_space_group_name_Hall '-P 1'
_symmetry_space_group_name_H-M 'P -1'
_atom_sites_solution_hydrogens geom
_atom_sites_solution_primary direct
_atom_sites_solution_secondary difmap
_audit_creation_method SHELXL-97
_cell_angle_alpha 89.218(4)
_cell_angle_beta 87.674(4)
_cell_angle_gamma 88.700(4)
_cell_formula_units_Z 2
_cell_length_a 11.199(2)
_cell_length_b 12.433(2)
_cell_length_c 16.087(3)
_cell_measurement_reflns_used 10966
_cell_measurement_temperature 100(2)
_cell_measurement_theta_max 28
_cell_measurement_theta_min 1.5
_cell_volume 2237.3(7)
_computing_structure_refinement 'SHELXL-97 (Sheldrick, 2008)'
_diffrn_ambient_temperature 100(2)
_diffrn_measured_fraction_theta_full 0.983
_diffrn_measured_fraction_theta_max 0.983
_diffrn_measurement_device_type 'Bruker Smart AXS'
_diffrn_measurement_method 'omega scans'
_diffrn_radiation_monochromator graphite
_diffrn_radiation_source 'fine-focus sealed tube'
_diffrn_radiation_type MoK\a
_diffrn_radiation_wavelength 0.71073
_diffrn_reflns_av_R_equivalents 0.0200
_diffrn_reflns_av_sigmaI/netI 0.0235
_diffrn_reflns_limit_h_max 14
_diffrn_reflns_limit_h_min -14
_diffrn_reflns_limit_k_max 13
_diffrn_reflns_limit_k_min -16
_diffrn_reflns_limit_l_max 21
_diffrn_reflns_limit_l_min -21
_diffrn_reflns_number 31477
_diffrn_reflns_theta_full 28.33
_diffrn_reflns_theta_max 28.33
_diffrn_reflns_theta_min 1.27
_exptl_absorpt_coefficient_mu 0.678
_exptl_absorpt_correction_T_max 0.745
_exptl_absorpt_correction_T_min 0.646
_exptl_absorpt_correction_type multi-scan
_exptl_absorpt_process_details 'Blessing, 1995'
_exptl_crystal_colour red
_exptl_crystal_density_diffrn 1.665
_exptl_crystal_density_method 'not measured'
_exptl_crystal_description platelett
_exptl_crystal_F_000 1124
_exptl_crystal_size_max 0.8
_exptl_crystal_size_mid 0.25
_exptl_crystal_size_min 0.08
_refine_diff_density_max 4.828
_refine_diff_density_min -2.990
_refine_diff_density_rms 0.170
_refine_ls_extinction_method none
_refine_ls_goodness_of_fit_ref 1.045
_refine_ls_hydrogen_treatment constr
_refine_ls_matrix_type full
_refine_ls_number_parameters 646
_refine_ls_number_reflns 10966
_refine_ls_number_restraints 8
_refine_ls_restrained_S_all 1.048
_refine_ls_R_factor_all 0.0936
_refine_ls_R_factor_gt 0.0821
_refine_ls_shift/su_max 0.001
_refine_ls_shift/su_mean 0.000
_refine_ls_structure_factor_coef Fsqd
_refine_ls_weighting_details 'calc w=1/[\s^2^(Fo^2^)+(0.1382P)^2^+11.8134P] where P=(Fo^2^+2Fc^2^)/3'
_refine_ls_weighting_scheme calc
_refine_ls_wR_factor_gt 0.2254
_refine_ls_wR_factor_ref 0.2396
_reflns_number_gt 9419
_reflns_number_total 10966
_reflns_threshold_expression >2\s(I)
_cod_data_source_file c3dt52898g.txt
_cod_data_source_block ru9a
_cod_original_cell_volume 2237.2(7)
_cod_original_sg_symbol_H-M P-1
_cod_database_code 7028919

loop_
_symmetry_equiv_pos_as_xyz
'x, y, z'
'-x, -y, -z'

loop_
_atom_site_label
_atom_site_type_symbol
_atom_site_fract_x
_atom_site_fract_y
_atom_site_fract_z
_atom_site_U_iso_or_equiv
_atom_site_adp_type
_atom_site_occupancy
_atom_site_symmetry_multiplicity
_atom_site_calc_flag
_atom_site_refinement_flags
C1 C 0.8135(5) 0.5170(4) 0.8022(3) 0.0341(11) Uani 1 1 d .
H1 H 0.8652 0.4944 0.8447 0.041 Uiso 1 1 calc R
C2 C 0.8353(5) 0.7747(4) 0.8826(3) 0.0350(11) Uani 1 1 d .
H2 H 0.8883 0.7431 0.9210 0.042 Uiso 1 1 calc R
C3 C 0.7735(4) 0.6195(4) 0.7844(3) 0.0287(9) Uani 1 1 d .
C4 C 0.7802(5) 0.7259(4) 0.8191(3) 0.0288(9) Uani 1 1 d .
C5 C 0.7694(5) 0.3410(4) 0.7366(3) 0.0312(10) Uani 1 1 d .
C6 C 0.8496(9) 0.2974(6) 0.6810(6) 0.082(3) Uani 1 1 d .
H6 H 0.8992 0.3427 0.6472 0.098 Uiso 1 1 calc R
C7 C 0.8593(12) 0.1875(6) 0.6734(6) 0.100(4) Uani 1 1 d .
H7 H 0.9196 0.1570 0.6371 0.120 Uiso 1 1 calc R
C8 C 0.7829(8) 0.1219(5) 0.7175(4) 0.0515(17) Uani 1 1 d .
H8 H 0.7877 0.0461 0.7104 0.062 Uiso 1 1 calc R
C9 C 0.7020(7) 0.1649(5) 0.7704(4) 0.0474(14) Uani 1 1 d .
H9 H 0.6496 0.1189 0.8014 0.057 Uiso 1 1 calc R
C10 C 0.6918(6) 0.2753(5) 0.7817(4) 0.0435(13) Uani 1 1 d .
C11 C 0.6009(14) 0.3222(8) 0.8422(11) 0.131(7) Uani 1 1 d .
C12 C 0.8240(5) 0.9693(4) 0.9288(3) 0.0328(10) Uani 1 1 d .
C13 C 0.9109(6) 1.0379(5) 0.8992(3) 0.0384(12) Uani 1 1 d .
H13 H 0.9550 1.0233 0.8488 0.046 Uiso 1 1 calc R
C14 C 0.9327(6) 1.1297(5) 0.9453(4) 0.0442(14) Uani 1 1 d .
H14 H 0.9916 1.1786 0.9256 0.053 Uiso 1 1 calc R
C15 C 0.8700(6) 1.1495(6) 1.0183(4) 0.0493(15) Uani 1 1 d .
H15 H 0.8849 1.2123 1.0489 0.059 Uiso 1 1 calc R
C16 C 0.7848(6) 1.0781(6) 1.0478(4) 0.0502(16) Uani 1 1 d .
H16 H 0.7433 1.0914 1.0994 0.060 Uiso 1 1 calc R
C17 C 0.7591(6) 0.9877(5) 1.0032(4) 0.0411(12) Uani 1 1 d .
C18 C 0.6676(7) 0.9104(7) 1.0362(4) 0.0558(17) Uani 1 1 d .
C30 C 0.4600(6) 0.7021(5) 0.8430(3) 0.0388(12) Uani 1 1 d .
H30 H 0.5229 0.7321 0.8724 0.047 Uiso 1 1 calc R
C31 C 0.3619(7) 0.6640(5) 0.8875(4) 0.0496(15) Uani 1 1 d .
H31 H 0.3587 0.6664 0.9465 0.060 Uiso 1 1 calc R
C32 C 0.2693(7) 0.6227(6) 0.8465(5) 0.0574(18) Uani 1 1 d .
H32 H 0.2007 0.5968 0.8765 0.069 Uiso 1 1 calc R
C33 C 0.2770(6) 0.6191(6) 0.7605(5) 0.0512(16) Uani 1 1 d .
H33 H 0.2134 0.5912 0.7306 0.061 Uiso 1 1 calc R
C34 C 0.3785(5) 0.6565(4) 0.7183(4) 0.0354(11) Uani 1 1 d .
C35 C 0.3979(5) 0.6507(4) 0.6273(4) 0.0354(11) Uani 1 1 d .
C36 C 0.3144(6) 0.6107(6) 0.5744(4) 0.0498(15) Uani 1 1 d .
H36 H 0.2377 0.5903 0.5956 0.060 Uiso 1 1 calc R
C37 C 0.3450(6) 0.6012(6) 0.4908(4) 0.0512(16) Uani 1 1 d .
H37 H 0.2888 0.5757 0.4535 0.061 Uiso 1 1 calc R
C38 C 0.4580(6) 0.6291(5) 0.4618(4) 0.0419(13) Uani 1 1 d .
H38 H 0.4819 0.6200 0.4049 0.050 Uiso 1 1 calc R
C39 C 0.5362(5) 0.6708(4) 0.5175(3) 0.0329(10) Uani 1 1 d .
H39 H 0.6133 0.6912 0.4972 0.040 Uiso 1 1 calc R
C40 C 0.4290(5) 0.9369(4) 0.6955(3) 0.0364(11) Uani 1 1 d .
H40 H 0.3852 0.8912 0.7327 0.044 Uiso 1 1 calc R
C41 C 0.3831(6) 1.0396(5) 0.6793(4) 0.0424(13) Uani 1 1 d .
H41 H 0.3096 1.0637 0.7050 0.051 Uiso 1 1 calc R
C42 C 0.4467(6) 1.1052(5) 0.6251(4) 0.0460(14) Uani 1 1 d .
H42 H 0.4180 1.1762 0.6138 0.055 Uiso 1 1 calc R
C43 C 0.5521(6) 1.0681(4) 0.5871(4) 0.0414(13) Uani 1 1 d .
H43 H 0.5958 1.1127 0.5488 0.050 Uiso 1 1 calc R
C44 C 0.5939(5) 0.9641(4) 0.6055(3) 0.0320(10) Uani 1 1 d .
C45 C 0.7057(5) 0.9161(4) 0.5703(3) 0.0314(10) Uani 1 1 d .
C46 C 0.7785(6) 0.9672(5) 0.5105(3) 0.0389(12) Uani 1 1 d .
H46 H 0.7576 1.0372 0.4907 0.047 Uiso 1 1 calc R
C47 C 0.8812(6) 0.9153(5) 0.4802(4) 0.0417(13) Uani 1 1 d .
H47 H 0.9308 0.9483 0.4384 0.050 Uiso 1 1 calc R
C48 C 0.9110(6) 0.8136(5) 0.5121(4) 0.0411(12) Uani 1 1 d .
H48 H 0.9824 0.7773 0.4933 0.049 Uiso 1 1 calc R
C49 C 0.8359(5) 0.7668(5) 0.5710(3) 0.0367(11) Uani 1 1 d .
H49 H 0.8565 0.6974 0.5921 0.044 Uiso 1 1 calc R
C100 C 1.1641(13) 0.3393(8) 0.7714(9) 0.150(6) Uani 1 1 d DU
H10A H 1.2031 0.3513 0.8245 0.180 Uiso 1 1 calc R
H10B H 1.0962 0.3909 0.7656 0.180 Uiso 1 1 calc R
N1 N 0.7016(4) 0.6139(3) 0.7178(2) 0.0250(7) Uani 1 1 d .
N2 N 0.7109(4) 0.8025(3) 0.7808(2) 0.0265(8) Uani 1 1 d .
N3 N 0.6940(4) 0.5143(3) 0.6937(2) 0.0269(8) Uani 1 1 d .
N4 N 0.7197(4) 0.8958(3) 0.8161(2) 0.0290(8) Uani 1 1 d .
N5 N 0.7625(4) 0.4557(3) 0.7453(3) 0.0288(8) Uani 1 1 d .
N6 N 0.7964(4) 0.8789(3) 0.8778(3) 0.0312(9) Uani 1 1 d .
N7 N 0.4698(4) 0.6984(3) 0.7594(3) 0.0290(8) Uani 1 1 d .
N8 N 0.5076(4) 0.6834(3) 0.5984(3) 0.0269(8) Uani 1 1 d .
N9 N 0.5328(4) 0.8995(3) 0.6607(2) 0.0281(8) Uani 1 1 d .
N10 N 0.7333(4) 0.8159(3) 0.6001(3) 0.0288(8) Uani 1 1 d .
O1 O 0.1241(16) 0.4600(13) 0.0061(9) 0.096(5) Uani 0.50 1 d P
O2 O 0.0004(8) 0.5804(7) -0.0571(6) 0.0444(19) Uani 0.50 1 d P
O3 O -0.0802(18) 0.4197(14) -0.0187(9) 0.115(7) Uani 0.50 1 d P
O4 O -0.0359(10) 0.5492(13) 0.0824(6) 0.075(4) Uani 0.50 1 d P
O5 O 0.0245(7) 0.7629(7) 0.7269(6) 0.107(3) Uani 1 1 d .
O6 O 0.1545(7) 0.8874(9) 0.7701(4) 0.113(3) Uani 1 1 d .
O7 O 0.1557(5) 0.8473(5) 0.6324(3) 0.0608(13) Uani 1 1 d .
O8 O -0.0105(6) 0.9372(6) 0.6908(4) 0.083(2) Uani 1 1 d .
F1 F 0.5385(8) 0.2486(5) 0.8828(6) 0.149(4) Uani 1 1 d .
F2 F 0.6449(18) 0.3791(8) 0.8957(8) 0.282(12) Uani 1 1 d .
F3 F 0.5284(12) 0.3893(9) 0.8032(12) 0.293(12) Uani 1 1 d .
F4 F 0.5825(4) 0.8928(4) 0.9826(3) 0.0671(13) Uani 1 1 d .
F5 F 0.7168(5) 0.8124(4) 1.0530(3) 0.0705(13) Uani 1 1 d .
F6 F 0.6114(5) 0.9437(5) 1.1065(3) 0.0715(14) Uani 1 1 d .
Cl1 Cl 0.0000 0.5000 0.0000 0.0599(7) Uani 1 2 d S
Cl2 Cl 0.08305(14) 0.86570(17) 0.70590(10) 0.0535(4) Uani 1 1 d .
Cl5 Cl 1.1218(4) 0.2051(3) 0.7604(3) 0.1284(14) Uani 1 1 d D
Cl6 Cl 1.2659(10) 0.3431(4) 0.6852(7) 0.393(9) Uani 1 1 d D
Ru1 Ru 0.61030(3) 0.75214(3) 0.68483(2) 0.02412(14) Uani 1 1 d .
Cl3 Cl 0.0267(4) 0.4904(3) 0.5399(3) 0.0650(10) Uani 0.50 1 d P
O10 O 0.0549(5) 0.5828(5) 0.4943(4) 0.0709(16) Uani 1 1 d .
O11 O 0.0024(13) 0.5356(10) 0.6494(18) 0.174(13) Uani 0.50 1 d P
O9 O 0.1308(14) 0.4293(10) 0.5555(11) 0.090(4) Uani 0.50 1 d P

loop_
_atom_site_aniso_label
_atom_site_aniso_U_11
_atom_site_aniso_U_22
_atom_site_aniso_U_33
_atom_site_aniso_U_23
_atom_site_aniso_U_13
_atom_site_aniso_U_12
C1 0.044(3) 0.029(2) 0.029(2) 0.0037(19) -0.015(2) 0.000(2)
C2 0.045(3) 0.030(2) 0.031(2) 0.0037(19) -0.014(2) -0.003(2)
C3 0.034(2) 0.026(2) 0.027(2) 0.0045(17) -0.0084(18) -0.0024(18)
C4 0.036(2) 0.025(2) 0.025(2) 0.0039(17) -0.0090(18) -0.0017(18)
C5 0.043(3) 0.024(2) 0.027(2) 0.0047(18) -0.0047(19) 0.0022(19)
C6 0.112(7) 0.035(4) 0.091(6) 0.016(4) 0.065(6) 0.018(4)
C7 0.175(11) 0.035(4) 0.082(6) 0.006(4) 0.075(7) 0.021(5)
C8 0.091(5) 0.026(3) 0.038(3) 0.003(2) -0.011(3) 0.004(3)
C9 0.062(4) 0.033(3) 0.047(3) 0.010(2) -0.003(3) -0.011(3)
C10 0.054(3) 0.033(3) 0.043(3) 0.008(2) 0.004(3) -0.006(2)
C11 0.160(12) 0.035(4) 0.187(14) 0.020(7) 0.124(12) 0.001(6)
C12 0.044(3) 0.028(2) 0.028(2) -0.0022(18) -0.011(2) -0.004(2)
C13 0.053(3) 0.032(3) 0.031(2) -0.001(2) -0.008(2) -0.009(2)
C14 0.056(4) 0.032(3) 0.047(3) -0.003(2) -0.018(3) -0.010(2)
C15 0.053(4) 0.045(3) 0.052(4) -0.019(3) -0.016(3) 0.000(3)
C16 0.052(4) 0.059(4) 0.040(3) -0.021(3) -0.006(3) -0.003(3)
C17 0.045(3) 0.047(3) 0.033(3) -0.006(2) -0.009(2) -0.007(2)
C18 0.063(4) 0.069(5) 0.036(3) -0.006(3) 0.002(3) -0.015(4)
C30 0.051(3) 0.037(3) 0.028(2) 0.004(2) 0.001(2) -0.004(2)
C31 0.064(4) 0.046(3) 0.037(3) 0.003(3) 0.014(3) -0.004(3)
C32 0.053(4) 0.057(4) 0.061(4) -0.004(3) 0.026(3) -0.014(3)
C33 0.040(3) 0.055(4) 0.058(4) -0.016(3) 0.010(3) -0.010(3)
C34 0.035(3) 0.031(3) 0.040(3) -0.003(2) 0.000(2) 0.001(2)
C35 0.035(3) 0.033(3) 0.038(3) -0.007(2) -0.005(2) 0.001(2)
C36 0.038(3) 0.061(4) 0.051(4) -0.016(3) -0.008(3) -0.006(3)
C37 0.049(3) 0.060(4) 0.047(3) -0.017(3) -0.018(3) -0.003(3)
C38 0.056(3) 0.040(3) 0.031(3) -0.005(2) -0.011(2) -0.002(3)
C39 0.045(3) 0.029(2) 0.026(2) 0.0012(18) -0.006(2) -0.002(2)
C40 0.044(3) 0.031(3) 0.034(3) 0.003(2) -0.006(2) 0.002(2)
C41 0.048(3) 0.035(3) 0.044(3) 0.002(2) -0.007(2) 0.008(2)
C42 0.060(4) 0.029(3) 0.048(3) 0.007(2) -0.011(3) 0.007(3)
C43 0.056(3) 0.025(2) 0.043(3) 0.009(2) -0.009(3) -0.001(2)
C44 0.044(3) 0.027(2) 0.026(2) 0.0044(18) -0.010(2) -0.005(2)
C45 0.041(3) 0.028(2) 0.026(2) 0.0031(18) -0.0085(19) -0.005(2)
C46 0.051(3) 0.035(3) 0.031(2) 0.008(2) -0.005(2) -0.008(2)
C47 0.053(3) 0.039(3) 0.033(3) 0.003(2) 0.004(2) -0.011(2)
C48 0.043(3) 0.046(3) 0.034(3) 0.004(2) 0.001(2) -0.001(2)
C49 0.043(3) 0.035(3) 0.032(2) 0.003(2) -0.003(2) -0.001(2)
C100 0.145(9) 0.112(8) 0.196(10) 0.019(8) -0.054(8) -0.017(7)
N1 0.0314(19) 0.0224(18) 0.0211(17) 0.0033(14) -0.0033(14) -0.0012(15)
N2 0.035(2) 0.0248(19) 0.0206(17) 0.0030(14) -0.0066(15) -0.0045(15)
N3 0.033(2) 0.0226(18) 0.0256(18) 0.0032(15) -0.0054(15) -0.0006(15)
N4 0.041(2) 0.0247(19) 0.0219(18) 0.0043(15) -0.0072(16) -0.0052(16)
N5 0.036(2) 0.0247(19) 0.0263(19) 0.0049(15) -0.0048(16) -0.0010(16)
N6 0.043(2) 0.026(2) 0.0250(19) 0.0014(15) -0.0095(17) -0.0069(17)
N7 0.036(2) 0.0223(19) 0.0282(19) 0.0007(15) -0.0016(16) 0.0013(16)
N8 0.032(2) 0.0219(18) 0.0270(19) 0.0021(15) -0.0063(15) 0.0014(15)
N9 0.039(2) 0.0236(19) 0.0223(18) 0.0020(14) -0.0081(15) 0.0004(16)
N10 0.035(2) 0.028(2) 0.0237(18) 0.0031(15) -0.0064(15) -0.0035(16)
O1 0.126(12) 0.096(10) 0.066(8) 0.001(7) -0.035(8) 0.054(9)
O2 0.041(4) 0.045(5) 0.048(5) 0.016(4) -0.012(4) -0.010(4)
O3 0.170(16) 0.105(11) 0.077(9) 0.030(8) -0.040(10) -0.098(12)
O4 0.051(6) 0.136(12) 0.038(5) 0.000(6) -0.010(4) 0.004(6)
O5 0.085(5) 0.094(5) 0.141(7) 0.049(5) 0.015(5) -0.018(4)
O6 0.072(4) 0.213(10) 0.057(4) -0.035(5) -0.011(3) 0.004(5)
O7 0.063(3) 0.073(4) 0.045(3) 0.006(2) 0.010(2) 0.005(3)
O8 0.088(4) 0.100(5) 0.061(3) -0.016(3) -0.003(3) 0.038(4)
F1 0.169(7) 0.067(4) 0.200(8) 0.025(4) 0.138(7) -0.010(4)
F2 0.52(3) 0.084(6) 0.226(12) -0.086(7) 0.296(16) -0.127(10)
F3 0.242(13) 0.146(8) 0.46(2) 0.179(12) 0.289(16) 0.124(9)
F4 0.060(3) 0.098(4) 0.044(2) -0.013(2) 0.0016(18) -0.035(2)
F5 0.089(3) 0.063(3) 0.059(3) 0.010(2) 0.011(2) -0.018(2)
F6 0.079(3) 0.097(4) 0.039(2) -0.018(2) 0.013(2) -0.023(3)
Cl1 0.0748(16) 0.0613(14) 0.0466(12) 0.0267(10) -0.0299(11) -0.0356(12)
Cl2 0.0419(8) 0.0804(12) 0.0370(7) 0.0176(7) 0.0032(6) 0.0044(7)
Cl5 0.120(3) 0.103(2) 0.157(4) -0.008(2) 0.041(3) 0.016(2)
Cl6 0.512(15) 0.095(3) 0.530(15) 0.034(6) 0.434(14) 0.085(6)
Ru1 0.0318(2) 0.0206(2) 0.02025(19) 0.00312(13) -0.00622(13) -0.00161(14)
Cl3 0.056(2) 0.0469(18) 0.091(3) -0.0071(18) 0.0216(19) -0.0162(15)
O10 0.059(3) 0.084(4) 0.071(4) 0.000(3) -0.007(3) -0.010(3)
O11 0.083(9) 0.045(7) 0.38(3) 0.089(12) 0.137(15) 0.035(6)
O9 0.095(10) 0.053(7) 0.126(12) -0.004(7) -0.025(9) -0.022(7)

loop_
_atom_type_symbol
_atom_type_description
_atom_type_scat_dispersion_real
_atom_type_scat_dispersion_imag
_atom_type_scat_source
C C 0.0033 0.0016 'International Tables Vol C Tables 4.2.6.8 and 6.1.1.4'
H H 0.0000 0.0000 'International Tables Vol C Tables 4.2.6.8 and 6.1.1.4'
N N 0.0061 0.0033 'International Tables Vol C Tables 4.2.6.8 and 6.1.1.4'
O O 0.0106 0.0060 'International Tables Vol C Tables 4.2.6.8 and 6.1.1.4'
F F 0.0171 0.0103 'International Tables Vol C Tables 4.2.6.8 and 6.1.1.4'
Cl Cl 0.1484 0.1585 'International Tables Vol C Tables 4.2.6.8 and 6.1.1.4'
Ru Ru -1.2594 0.8363 'International Tables Vol C Tables 4.2.6.8 and 6.1.1.4'

loop_
_geom_angle_atom_site_label_1
_geom_angle_atom_site_label_2
_geom_angle_atom_site_label_3
_geom_angle
_geom_angle_site_symmetry_1
_geom_angle_site_symmetry_3
N5 C1 C3 104.2(4) . .
N5 C1 H1 127.9 . .
C3 C1 H1 127.9 . .
N6 C2 C4 103.9(4) . .
N6 C2 H2 128.0 . .
C4 C2 H2 128.0 . .
N1 C3 C1 107.6(4) . .
N1 C3 C4 114.3(4) . .
C1 C3 C4 138.0(4) . .
C2 C4 N2 107.6(4) . .
C2 C4 C3 138.2(5) . .
N2 C4 C3 114.2(4) . .
C6 C5 C10 119.8(6) . .
C6 C5 N5 119.2(5) . .
C10 C5 N5 120.9(5) . .
C5 C6 C7 119.9(7) . .
C5 C6 H6 120.0 . .
C7 C6 H6 120.0 . .
C8 C7 C6 120.6(8) . .
C8 C7 H7 119.7 . .
C6 C7 H7 119.7 . .
C9 C8 C7 119.4(6) . .
C9 C8 H8 120.3 . .
C7 C8 H8 120.3 . .
C8 C9 C10 121.8(6) . .
C8 C9 H9 119.1 . .
C10 C9 H9 119.1 . .
C5 C10 C9 118.4(6) . .
C5 C10 C11 120.6(6) . .
C9 C10 C11 121.0(6) . .
F2 C11 F1 106.6(14) . .
F2 C11 F3 103.7(13) . .
F1 C11 F3 109.8(14) . .
F2 C11 C10 113.4(14) . .
F1 C11 C10 112.9(8) . .
F3 C11 C10 110.0(13) . .
C13 C12 C17 122.2(5) . .
C13 C12 N6 117.7(5) . .
C17 C12 N6 120.0(5) . .
C12 C13 C14 118.2(6) . .
C12 C13 H13 120.9 . .
C14 C13 H13 120.9 . .
C15 C14 C13 120.6(6) . .
C15 C14 H14 119.7 . .
C13 C14 H14 119.7 . .
C14 C15 C16 120.0(6) . .
C14 C15 H15 120.0 . .
C16 C15 H15 120.0 . .
C15 C16 C17 121.1(6) . .
C15 C16 H16 119.5 . .
C17 C16 H16 119.5 . .
C16 C17 C12 117.8(6) . .
C16 C17 C18 120.6(6) . .
C12 C17 C18 121.5(5) . .
F4 C18 F6 106.3(6) . .
F4 C18 F5 105.6(6) . .
F6 C18 F5 106.7(6) . .
F4 C18 C17 113.0(6) . .
F6 C18 C17 112.8(6) . .
F5 C18 C17 111.9(6) . .
N7 C30 C31 122.3(6) . .
N7 C30 H30 118.9 . .
C31 C30 H30 118.9 . .
C32 C31 C30 119.8(6) . .
C32 C31 H31 120.1 . .
C30 C31 H31 120.1 . .
C31 C32 C33 118.8(6) . .
C31 C32 H32 120.6 . .
C33 C32 H32 120.6 . .
C32 C33 C34 119.4(6) . .
C32 C33 H33 120.3 . .
C34 C33 H33 120.3 . .
N7 C34 C33 121.5(5) . .
N7 C34 C35 115.0(5) . .
C33 C34 C35 123.4(5) . .
N8 C35 C36 121.9(5) . .
N8 C35 C34 114.5(5) . .
C36 C35 C34 123.6(5) . .
C37 C36 C35 118.9(6) . .
C37 C36 H36 120.5 . .
C35 C36 H36 120.5 . .
C36 C37 C38 119.5(6) . .
C36 C37 H37 120.2 . .
C38 C37 H37 120.2 . .
C37 C38 C39 118.6(6) . .
C37 C38 H38 120.7 . .
C39 C38 H38 120.7 . .
N8 C39 C38 123.0(5) . .
N8 C39 H39 118.5 . .
C38 C39 H39 118.5 . .
N9 C40 C41 122.9(5) . .
N9 C40 H40 118.6 . .
C41 C40 H40 118.6 . .
C42 C41 C40 118.3(6) . .
C42 C41 H41 120.9 . .
C40 C41 H41 120.9 . .
C41 C42 C43 120.1(5) . .
C41 C42 H42 120.0 . .
C43 C42 H42 120.0 . .
C42 C43 C44 119.2(5) . .
C42 C43 H43 120.4 . .
C44 C43 H43 120.4 . .
N9 C44 C43 121.0(5) . .
N9 C44 C45 114.6(4) . .
C43 C44 C45 124.3(5) . .
N10 C45 C46 121.7(5) . .
N10 C45 C44 114.9(4) . .
C46 C45 C44 123.4(5) . .
C47 C46 C45 119.4(5) . .
C47 C46 H46 120.3 . .
C45 C46 H46 120.3 . .
C46 C47 C48 118.9(5) . .
C46 C47 H47 120.5 . .
C48 C47 H47 120.5 . .
C49 C48 C47 119.2(6) . .
C49 C48 H48 120.4 . .
C47 C48 H48 120.4 . .
N10 C49 C48 122.5(5) . .
N10 C49 H49 118.7 . .
C48 C49 H49 118.7 . .
Cl5 C100 Cl6 96.8(6) . .
Cl5 C100 H10A 112.4 . .
Cl6 C100 H10A 112.4 . .
Cl5 C100 H10B 112.4 . .
Cl6 C100 H10B 112.4 . .
H10A C100 H10B 110.0 . .
N3 N1 C3 110.5(4) . .
N3 N1 Ru1 131.8(3) . .
C3 N1 Ru1 117.1(3) . .
N4 N2 C4 110.8(4) . .
N4 N2 Ru1 132.2(3) . .
C4 N2 Ru1 116.9(3) . .
N1 N3 N5 105.4(4) . .
N2 N4 N6 105.3(4) . .
N3 N5 C1 112.4(4) . .
N3 N5 C5 119.1(4) . .
C1 N5 C5 128.5(4) . .
N4 N6 C2 112.3(4) . .
N4 N6 C12 118.1(4) . .
C2 N6 C12 129.6(4) . .
C30 N7 C34 118.1(5) . .
C30 N7 Ru1 126.6(4) . .
C34 N7 Ru1 115.2(3) . .
C39 N8 C35 118.0(4) . .
C39 N8 Ru1 126.6(4) . .
C35 N8 Ru1 115.4(3) . .
C40 N9 C44 118.5(4) . .
C40 N9 Ru1 125.4(4) . .
C44 N9 Ru1 116.1(4) . .
C49 N10 C45 118.2(4) . .
C49 N10 Ru1 126.2(4) . .
C45 N10 Ru1 115.5(4) . .
Cl1 O1 O3 54.6(7) . 2_565
Cl1 O1 O2 50.3(6) . 2_565
O3 O1 O2 89.0(10) 2_565 2_565
Cl1 O1 O4 54.3(6) . 2_565
O3 O1 O4 90.4(9) 2_565 2_565
O2 O1 O4 83.5(9) 2_565 2_565
Cl1 O2 O3 57.6(6) . 2_565
Cl1 O2 O1 57.1(5) . 2_565
O3 O2 O1 96.8(9) 2_565 2_565
Cl1 O2 O4 57.7(5) . 2_565
O3 O2 O4 94.2(9) 2_565 2_565
O1 O2 O4 90.2(8) 2_565 2_565
Cl1 O3 O2 54.3(6) . 2_565
Cl1 O3 O1 58.9(9) . 2_565
O2 O3 O1 93.6(10) 2_565 2_565
Cl1 O3 O4 57.8(7) . 2_565
O2 O3 O4 91.0(10) 2_565 2_565
O1 O3 O4 94.7(11) 2_565 2_565
Cl1 O4 O3 52.1(6) . 2_565
Cl1 O4 O2 49.3(5) . 2_565
O3 O4 O2 85.0(9) 2_565 2_565
Cl1 O4 O1 52.6(6) . 2_565
O3 O4 O1 88.5(9) 2_565 2_565
O2 O4 O1 81.8(8) 2_565 2_565
O2 Cl1 O2 180.0(7) 2_565 .
O2 Cl1 O3 111.9(7) 2_565 2_565
O2 Cl1 O3 68.1(7) . 2_565
O2 Cl1 O3 68.1(7) 2_565 .
O2 Cl1 O3 111.9(7) . .
O3 Cl1 O3 180.0(12) 2_565 .
O2 Cl1 O1 72.6(7) 2_565 .
O2 Cl1 O1 107.4(7) . .
O3 Cl1 O1 66.5(11) 2_565 .
O3 Cl1 O1 113.5(11) . .
O2 Cl1 O1 107.4(7) 2_565 2_565
O2 Cl1 O1 72.6(7) . 2_565
O3 Cl1 O1 113.5(11) 2_565 2_565
O3 Cl1 O1 66.5(11) . 2_565
O1 Cl1 O1 180.0(11) . 2_565
O2 Cl1 O4 106.9(7) 2_565 2_565
O2 Cl1 O4 73.1(7) . 2_565
O3 Cl1 O4 109.9(10) 2_565 2_565
O3 Cl1 O4 70.1(10) . 2_565
O1 Cl1 O4 73.1(7) . 2_565
O1 Cl1 O4 106.9(7) 2_565 2_565
O2 Cl1 O4 73.1(7) 2_565 .
O2 Cl1 O4 106.9(7) . .
O3 Cl1 O4 70.1(10) 2_565 .
O3 Cl1 O4 109.9(10) . .
O1 Cl1 O4 106.9(7) . .
O1 Cl1 O4 73.1(7) 2_565 .
O4 Cl1 O4 180.0(11) 2_565 .
O6 Cl2 O8 117.7(5) . .
O6 Cl2 O7 109.3(4) . .
O8 Cl2 O7 111.3(4) . .
O6 Cl2 O5 106.7(6) . .
O8 Cl2 O5 104.5(5) . .
O7 Cl2 O5 106.5(5) . .
N8 Ru1 N9 90.32(16) . .
N8 Ru1 N1 96.49(15) . .
N9 Ru1 N1 173.14(16) . .
N8 Ru1 N7 79.16(17) . .
N9 Ru1 N7 94.91(17) . .
N1 Ru1 N7 87.22(16) . .
N8 Ru1 N2 172.33(15) . .
N9 Ru1 N2 95.88(16) . .
N1 Ru1 N2 77.40(16) . .
N7 Ru1 N2 95.77(16) . .
N8 Ru1 N10 95.80(16) . .
N9 Ru1 N10 78.87(17) . .
N1 Ru1 N10 99.53(16) . .
N7 Ru1 N10 172.05(16) . .
N2 Ru1 N10 89.84(16) . .
O10 Cl3 O9 110.5(7) . .
O10 Cl3 O10 118.1(4) . 2_566
O9 Cl3 O10 106.0(6) . 2_566
O10 Cl3 Cl3 60.6(4) . 2_566
O9 Cl3 Cl3 127.3(8) . 2_566
O10 Cl3 Cl3 57.6(4) 2_566 2_566
O10 Cl3 O11 105.3(5) . .
O9 Cl3 O11 94.7(9) . .
O10 Cl3 O11 119.7(6) 2_566 .
Cl3 Cl3 O11 137.8(7) 2_566 .
Cl3 O10 Cl3 61.9(4) . 2_566

loop_
_geom_bond_atom_site_label_1
_geom_bond_atom_site_label_2
_geom_bond_distance
_geom_bond_site_symmetry_2
C1 N5 1.351(7) .
C1 C3 1.371(7) .
C1 H1 0.9500 .
C2 N6 1.360(7) .
C2 C4 1.369(7) .
C2 H2 0.9500 .
C3 N1 1.369(6) .
C3 C4 1.448(7) .
C4 N2 1.370(6) .
C5 C6 1.352(9) .
C5 C10 1.383(8) .
C5 N5 1.435(6) .
C6 C7 1.374(11) .
C6 H6 0.9500 .
C7 C8 1.368(12) .
C7 H7 0.9500 .
C8 C9 1.326(10) .
C8 H8 0.9500 .
C9 C10 1.389(9) .
C9 H9 0.9500 .
C10 C11 1.494(12) .
C11 F2 1.25(2) .
C11 F1 1.315(10) .
C11 F3 1.32(2) .
C12 C13 1.375(8) .
C12 C17 1.393(8) .
C12 N6 1.447(6) .
C13 C14 1.402(8) .
C13 H13 0.9500 .
C14 C15 1.366(10) .
C14 H14 0.9500 .
C15 C16 1.383(10) .
C15 H15 0.9500 .
C16 C17 1.384(8) .
C16 H16 0.9500 .
C17 C18 1.497(10) .
C18 F4 1.335(8) .
C18 F6 1.338(8) .
C18 F5 1.354(10) .
C30 N7 1.348(7) .
C30 C31 1.375(9) .
C30 H30 0.9500 .
C31 C32 1.365(11) .
C31 H31 0.9500 .
C32 C33 1.384(10) .
C32 H32 0.9500 .
C33 C34 1.386(8) .
C33 H33 0.9500 .
C34 N7 1.357(7) .
C34 C35 1.475(8) .
C35 N8 1.364(7) .
C35 C36 1.394(8) .
C36 C37 1.380(10) .
C36 H36 0.9500 .
C37 C38 1.381(10) .
C37 H37 0.9500 .
C38 C39 1.391(7) .
C38 H38 0.9500 .
C39 N8 1.337(6) .
C39 H39 0.9500 .
C40 N9 1.344(7) .
C40 C41 1.391(8) .
C40 H40 0.9500 .
C41 C42 1.374(9) .
C41 H41 0.9500 .
C42 C43 1.381(10) .
C42 H42 0.9500 .
C43 C44 1.397(7) .
C43 H43 0.9500 .
C44 N9 1.363(6) .
C44 C45 1.470(8) .
C45 N10 1.362(6) .
C45 C46 1.392(7) .
C46 C47 1.380(9) .
C46 H46 0.9500 .
C47 C48 1.397(9) .
C47 H47 0.9500 .
C48 C49 1.373(8) .
C48 H48 0.9500 .
C49 N10 1.359(7) .
C49 H49 0.9500 .
C100 Cl5 1.758(9) .
C100 Cl6 1.761(9) .
C100 H10A 0.9900 .
C100 H10B 0.9900 .
N1 N3 1.309(6) .
N1 Ru1 2.054(4) .
N2 N4 1.306(6) .
N2 Ru1 2.060(4) .
N3 N5 1.349(6) .
N4 N6 1.350(6) .
N7 Ru1 2.057(4) .
N8 Ru1 2.048(4) .
N9 Ru1 2.049(4) .
N10 Ru1 2.062(4) .
O1 Cl1 1.472(15) .
O1 O3 1.58(2) 2_565
O1 O2 1.67(2) 2_565
O1 O4 1.771(17) 2_565
O2 Cl1 1.348(8) .
O2 O3 1.542(17) 2_565
O2 O1 1.67(2) 2_565
O2 O4 1.702(18) 2_565
O3 Cl1 1.402(12) .
O3 O2 1.542(17) 2_565
O3 O1 1.58(2) 2_565
O3 O4 1.67(2) 2_565
O4 Cl1 1.503(12) .
O4 O3 1.67(2) 2_565
O4 O2 1.702(18) 2_565
O4 O1 1.771(17) 2_565
O5 Cl2 1.478(7) .
O6 Cl2 1.365(7) .
O7 Cl2 1.426(5) .
O8 Cl2 1.385(6) .
Cl1 O2 1.348(8) 2_565
Cl1 O3 1.402(12) 2_565
Cl1 O1 1.472(15) 2_565
Cl1 O4 1.503(12) 2_565
Cl3 O10 1.390(7) .
Cl3 O9 1.406(16) .
Cl3 O10 1.434(7) 2_566
Cl3 Cl3 1.453(10) 2_566
Cl3 O11 1.86(3) .
O10 Cl3 1.434(7) 2_566
